data_7045478
loop_
_publ_author_name
'Thoresen, Eirik Mydske'
'Balcells, David'
'\/Oien-\/Odegaard, Sigurd'
'Hylland, Knut Tormodss\/onn'
'Tilset, Mats'
'Amedjkouh, Mohamed'

_publ_section_title
;
 Cyclometalated ruthenium complexes with carboxylated ligands from a
 combined experimental/computational perspective.
;
_journal_issue 8
_journal_name_full 'Dalton transactions (Cambridge, England : 2003)'
_journal_page_first 2589
_journal_page_last 2601
_journal_paper_doi 10.1039/c7dt03935b
_journal_volume 47
_journal_year 2018
_chemical_formula_moiety '2(C37 H32 N5 O4 Ru), 2(F6 P), C3 H6 O'
_chemical_formula_sum 'C77 H70 F12 N10 O9 P1.98 Ru2'
_chemical_formula_weight 1770.73
_space_group_crystal_system monoclinic
_space_group_IT_number 14
_space_group_name_Hall '-P 2yn'
_space_group_name_H-M_alt 'P 1 21/n 1'
_symmetry_space_group_name_Hall '-P 2yn'
_symmetry_space_group_name_H-M 'P 1 21/n 1'
_atom_sites_solution_hydrogens geom
_audit_creation_date 2017-12-18
_audit_creation_method
;
Olex2 1.2
(compiled 2017.08.10 svn.r3458 for OlexSys, GUI svn.r5381)
;
_audit_update_record
;
2017-12-20 deposited with the CCDC.
2018-01-31 downloaded from the CCDC.
;
_cell_angle_alpha 90
_cell_angle_beta 92.5090(10)
_cell_angle_gamma 90
_cell_formula_units_Z 4
_cell_length_a 15.5215(8)
_cell_length_b 29.5909(15)
_cell_length_c 18.0996(10)
_cell_measurement_reflns_used 9102
_cell_measurement_temperature 100(2)
_cell_measurement_theta_max 30.53
_cell_measurement_theta_min 2.35
_cell_volume 8305.1(8)
_computing_cell_refinement 'APEX3 (Bruker AXS, 2016)'
_computing_data_collection 'APEX3 (Bruker AXS, 2016)'
_computing_data_reduction 'APEX3 (Bruker AXS, 2016)'
_computing_molecular_graphics 'Diamond v4 (Brandenburg, 2012)'
_computing_publication_material 'Olex2 (Dolomanov et al., 2009)'
_computing_structure_refinement 'SHELXL (Sheldrick, 2015b)'
_computing_structure_solution 'SHELXT (Sheldrick, 2015a)'
_diffrn_ambient_temperature 100.02
_diffrn_detector 'Bruker PHOTON100 area detector'
_diffrn_detector_area_resol_mean 10.4167
_diffrn_detector_type 'CMOS area detector'
_diffrn_measured_fraction_theta_full 0.999
_diffrn_measured_fraction_theta_max 0.998
_diffrn_measurement_device 'three-circle diffractometer'
_diffrn_measurement_device_type 'Bruker D8 Venture, CMOS detector'
_diffrn_measurement_method '\w and \f scans'
_diffrn_radiation_probe x-ray
_diffrn_radiation_type MoK\a
_diffrn_radiation_wavelength 0.71073
_diffrn_reflns_av_R_equivalents 0.0397
_diffrn_reflns_av_unetI/netI 0.0262
_diffrn_reflns_Laue_measured_fraction_full 0.999
_diffrn_reflns_Laue_measured_fraction_max 0.998
_diffrn_reflns_limit_h_max 22
_diffrn_reflns_limit_h_min -22
_diffrn_reflns_limit_k_max 42
_diffrn_reflns_limit_k_min -42
_diffrn_reflns_limit_l_max 25
_diffrn_reflns_limit_l_min -25
_diffrn_reflns_number 178386
_diffrn_reflns_point_group_measured_fraction_full 0.999
_diffrn_reflns_point_group_measured_fraction_max 0.998
_diffrn_reflns_theta_full 26.000
_diffrn_reflns_theta_max 30.555
_diffrn_reflns_theta_min 2.181
_diffrn_source 'microfocus sealed X-ray tube'
_exptl_absorpt_coefficient_mu 0.488
_exptl_absorpt_correction_T_max 0.7461
_exptl_absorpt_correction_T_min 0.6839
_exptl_absorpt_correction_type multi-scan
_exptl_absorpt_process_details
'SADABS-2014/5 (Bruker,2014/5) was used for absorption correction. wR2(int) was 0.1455 before and 0.0507 after correction. The Ratio of minimum to maximum transmission is 0.9166. The \l/2 correction factor is Not present.'
_exptl_crystal_colour red
_exptl_crystal_colour_primary red
_exptl_crystal_density_diffrn 1.416
_exptl_crystal_description block
_exptl_crystal_F_000 3598
_exptl_crystal_size_max 0.28
_exptl_crystal_size_mid 0.08
_exptl_crystal_size_min 0.06
_refine_diff_density_max 0.890
_refine_diff_density_min -0.778
_refine_diff_density_rms 0.112
_refine_ls_extinction_method none
_refine_ls_goodness_of_fit_ref 1.057
_refine_ls_hydrogen_treatment constr
_refine_ls_matrix_type full
_refine_ls_number_parameters 1071
_refine_ls_number_reflns 25404
_refine_ls_number_restraints 141
_refine_ls_restrained_S_all 1.062
_refine_ls_R_factor_all 0.0459
_refine_ls_R_factor_gt 0.0339
_refine_ls_shift/su_max 0.003
_refine_ls_shift/su_mean 0.000
_refine_ls_structure_factor_coef Fsqd
_refine_ls_weighting_details 'w=1/[\s^2^(Fo^2^)+(0.0401P)^2^+6.8121P] where P=(Fo^2^+2Fc^2^)/3'
_refine_ls_weighting_scheme calc
_refine_ls_wR_factor_gt 0.0851
_refine_ls_wR_factor_ref 0.0904
_reflns_Friedel_coverage 0.000
_reflns_number_gt 21223
_reflns_number_total 25404
_reflns_threshold_expression 'I > 2\s(I)'
_cod_data_source_file c7dt03935b2.cif
_cod_data_source_block emt74sq_sq
_cod_depositor_comments 'Adding full bibliography for 7045471--7045478.cif.'
_cod_database_code 7045478
_shelx_shelxl_version_number 2014/7
_shelx_space_group_comment
;
The symmetry employed for this shelxl refinement is uniquely defined
by the following loop, which should always be used as a source of
symmetry information in preference to the above space-group names.
They are only intended as comments.
;
_olex2_refinement_description
;
1. Fixed Uiso
 At 1.2 times of:
  All C(H) groups, All C(H,H) groups
 At 1.5 times of:
  All C(H,H,H) groups
2. Restrained distances
 P004-F00V \\sim P004-F00W
 with sigma of 0.02
 P004-F01R \\sim P004-F01S
 with sigma of 0.02
 P004-F032 \\sim P004-F0
 with sigma of 0.02
 P004-F11 \\sim P004-F11A \\sim P004-F007
 with sigma of 0.02
3. Rigid body (RIGU) restrains
 O00N, C033, C039
 with sigma for 1-2 distances of 0.01 and sigma for 1-3 distances of 0.01
 O00N, C9, C1
 with sigma for 1-2 distances of 0.01 and sigma for 1-3 distances of 0.01
 P004, F01R, F032, F010, F007, F00V, F11
 with sigma for 1-2 distances of 0.01 and sigma for 1-3 distances of 0.01
 P004, F0, F11A, F010, F007, F00W, F01S
 with sigma for 1-2 distances of 0.01 and sigma for 1-3 distances of 0.01
4. Others
 Fixed Sof: F00V(0.6) F01R(0.6) F032(0.6) C033(0.6) H03A(0.6) H03B(0.6)
 C039(0.6) H03C(0.6) H03D(0.6) H03E(0.6) F11(0.6) C1(0.4) H1A(0.4) H1B(0.4)
 H1C(0.4) C9(0.4) H9A(0.4) H9B(0.4) F0(0.4) F11A(0.4) F01S(0.4) F00W(0.4)
5.a Secondary CH2 refined with riding coordinates:
 C02T(H02S,H02T), C02U(H02A,H02D), C030(H03F,H03G), C033(H03A,H03B), C9(H9A,H9B)
5.b Aromatic/amide H refined with riding coordinates:
 C013(H013), C014(H014), C01A(H01A), C01B(H01B), C01C(H01C), C01E(H01E),
 C01G(H01G), C01H(H01H), C01I(H01I), C01J(H01J), C01K(H01K), C01L(H01L),
 C01N(H01N), C01O(H01O), C01P(H01P), C01Q(H01Q), C01S(H01S), C01T(H01T),
 C01V(H01V), C01W(H01W), C01Z(H01Z), C021(H021), C022(H022), C023(H023),
 C024(H024), C026(H026), C027(H027), C028(H028), C029(H029), C02B(H02B),
 C02C(H02C), C02E(H02M), C02G(H02G), C02H(H02N), C02I(H02I), C02J(H02J),
 C02K(H02K), C02L(H02L), C02M(H02O), C02O(H02P), C02P(H02Q), C02R(H02R),
 C02V(H02V), C02W(H02W)
5.c Idealised Me refined as rotating group:
 C02Q(H02Z,H,HA), C02S(H02,HB,HC), C02Y(H02U,H02X,H02Y), C02Z(H02E,H02F,H02H),
 C034(H03H,H03I,H03J), C039(H03C,H03D,H03E), C1(H1A,H1B,H1C)
;
_olex2_submission_special_instructions 'No special instructions were received'

loop_
_space_group_symop_operation_xyz
'x, y, z'
'-x+1/2, y+1/2, -z+1/2'
'-x, -y, -z'
'x-1/2, -y-1/2, z-1/2'

loop_
_atom_site_label
_atom_site_type_symbol
_atom_site_fract_x
_atom_site_fract_y
_atom_site_fract_z
_atom_site_U_iso_or_equiv
_atom_site_adp_type
_atom_site_occupancy
_atom_site_site_symmetry_order
_atom_site_calc_flag
_atom_site_refinement_flags_posn
_atom_site_refinement_flags_adp
_atom_site_refinement_flags_occupancy
_atom_site_disorder_assembly
_atom_site_disorder_group
Ru01 Ru 0.59675(2) 0.29692(2) 0.64048(2) 0.01320(3) Uani 1 1 d . . . . .
Ru02 Ru 0.23660(2) 0.54351(2) 0.75007(2) 0.01344(3) Uani 1 1 d . . . . .
P003 P -0.13406(4) 0.52293(2) 0.79707(3) 0.02921(11) Uani 1 1 d . . . . .
P004 P 0.97699(4) 0.28265(2) 0.58397(3) 0.0360(2) Uani 0.975(3) 1 d D U . . .
F005 F -0.07229(9) 0.48366(5) 0.83035(8) 0.0427(3) Uani 1 1 d . . . . .
F006 F -0.21419(8) 0.49808(5) 0.83207(8) 0.0428(3) Uani 1 1 d . . . . .
F007 F 0.91872(9) 0.27078(5) 0.51113(8) 0.0450(3) Uani 1 1 d D U . . .
F008 F -0.11792(11) 0.55115(5) 0.87162(8) 0.0555(4) Uani 1 1 d . . . . .
F009 F -0.14926(10) 0.49416(4) 0.72319(7) 0.0439(3) Uani 1 1 d . . . . .
F00A F -0.05274(11) 0.54723(5) 0.76364(9) 0.0557(4) Uani 1 1 d . . . . .
O00B O -0.05582(8) 0.51135(5) 0.57900(7) 0.0259(3) Uani 1 1 d . . . . .
N00C N 0.68007(9) 0.34270(5) 0.69792(7) 0.0156(3) Uani 1 1 d . . . . .
O00D O 0.91896(9) 0.17718(5) 0.80062(8) 0.0331(3) Uani 1 1 d . . . . .
F00E F -0.19521(11) 0.56144(5) 0.76331(10) 0.0591(4) Uani 1 1 d . . . . .
O00F O 0.53845(9) 0.49023(5) 0.90443(8) 0.0308(3) Uani 1 1 d . . . . .
N00G N 0.15506(9) 0.59459(5) 0.70358(7) 0.0158(3) Uani 1 1 d . . . . .
N00H N 0.31837(9) 0.58748(5) 0.80505(8) 0.0177(3) Uani 1 1 d . . . . .
N00I N 0.51400(9) 0.34575(5) 0.59957(7) 0.0162(3) Uani 1 1 d . . . . .
N00J N 0.28225(9) 0.55070(5) 0.64561(7) 0.0152(2) Uani 1 1 d . . . . .
N00K N 0.55098(9) 0.29547(5) 0.74537(8) 0.0170(3) Uani 1 1 d . . . . .
N00L N 0.63907(9) 0.30553(5) 0.53604(7) 0.0156(3) Uani 1 1 d . . . . .
O00M O 0.29892(8) 0.25470(5) 0.47167(8) 0.0282(3) Uani 1 1 d . . . . .
O00N O 0.89313(9) 0.25192(5) 0.80098(8) 0.0321(3) Uani 1 1 d . U . . .
N00O N 0.18814(9) 0.54296(5) 0.85270(7) 0.0169(3) Uani 1 1 d . . . . .
N00P N 0.67275(9) 0.24213(5) 0.67289(8) 0.0178(3) Uani 1 1 d . . . . .
N00Q N 0.16013(9) 0.49132(5) 0.70803(7) 0.0180(3) Uani 1 1 d . . . . .
O00R O -0.09153(10) 0.43774(5) 0.57470(8) 0.0332(3) Uani 1 1 d . . . . .
O00S O 0.27493(9) 0.17987(5) 0.46995(8) 0.0306(3) Uani 1 1 d . . . . .
O00T O 0.42617(13) 0.48551(7) 0.38961(9) 0.0500(5) Uani 1 1 d . . . . .
O00U O 0.54260(12) 0.41542(6) 0.91879(9) 0.0465(4) Uani 1 1 d . . . . .
F00V F 1.0522(4) 0.2510(3) 0.5516(4) 0.0494(15) Uani 0.6 1 d D U P A 1
C00W C 0.23464(10) 0.57712(5) 0.59778(8) 0.0157(3) Uani 1 1 d . . . . .
C00X C 0.16256(10) 0.60148(5) 0.62993(9) 0.0162(3) Uani 1 1 d . . . . .
C00Y C 0.59569(11) 0.31987(6) 0.79810(9) 0.0174(3) Uani 1 1 d . . . . .
C00Z C 0.66869(11) 0.34589(5) 0.77174(9) 0.0172(3) Uani 1 1 d . . . . .
F010 F 1.03677(13) 0.29608(8) 0.65434(10) 0.0847(7) Uani 1 1 d . U . . .
C011 C 0.23280(11) 0.56685(6) 0.90574(9) 0.0194(3) Uani 1 1 d . . . . .
C012 C 0.30729(12) 0.59146(6) 0.87918(9) 0.0213(3) Uani 1 1 d . . . . .
C013 C 0.25444(11) 0.58098(6) 0.52374(9) 0.0209(3) Uani 1 1 d . . . . .
H013 H 0.2197 0.5991 0.4910 0.025 Uiso 1 1 calc R . . . .
C014 C 0.35174(11) 0.52922(6) 0.61990(9) 0.0201(3) Uani 1 1 d . . . . .
H014 H 0.3859 0.5112 0.6532 0.024 Uiso 1 1 calc R . . . .
C015 C 0.27047(11) 0.44661(6) 0.76692(9) 0.0206(3) Uani 1 1 d . . . . .
C016 C 0.30793(10) 0.48922(6) 0.78302(8) 0.0164(3) Uani 1 1 d . . . . .
C017 C 0.58737(10) 0.33109(6) 0.48979(9) 0.0170(3) Uani 1 1 d . . . . .
C018 C 0.51788(10) 0.35474(6) 0.52585(9) 0.0177(3) Uani 1 1 d . . . . .
C019 C 0.63715(11) 0.20027(6) 0.65911(10) 0.0198(3) Uani 1 1 d . . . . .
C01A C 0.10636(11) 0.62959(6) 0.58964(10) 0.0223(3) Uani 1 1 d . . . . .
H01A H 0.1120 0.6334 0.5380 0.027 Uiso 1 1 calc R . . . .
C01B C 0.57306(12) 0.31923(6) 0.87156(9) 0.0241(4) Uani 1 1 d . . . . .
H01B H 0.6060 0.3359 0.9077 0.029 Uiso 1 1 calc R . . . .
C01C C 0.20789(13) 0.56713(7) 0.97876(9) 0.0254(4) Uani 1 1 d . . . . .
H01C H 0.2395 0.5843 1.0151 0.031 Uiso 1 1 calc R . . . .
C01D C 0.40185(11) 0.20881(6) 0.53342(10) 0.0218(3) Uani 1 1 d . . . . .
C01E C 0.60244(12) 0.33498(7) 0.41489(9) 0.0245(4) Uani 1 1 d . . . . .
H01E H 0.5643 0.3521 0.3833 0.029 Uiso 1 1 calc R . . . .
C01F C 0.52296(10) 0.24510(6) 0.60004(9) 0.0163(3) Uani 1 1 d . . . . .
C01G C 0.48212(12) 0.27155(7) 0.76580(11) 0.0263(4) Uani 1 1 d . . . . .
H01G H 0.4503 0.2547 0.7293 0.032 Uiso 1 1 calc R . . . .
C01H C 0.32529(12) 0.55812(7) 0.49819(9) 0.0248(4) Uani 1 1 d . . . . .
H01H H 0.3392 0.5601 0.4477 0.030 Uiso 1 1 calc R . . . .
C01I C 0.74800(11) 0.36431(6) 0.67022(10) 0.0205(3) Uani 1 1 d . . . . .
H01I H 0.7565 0.3620 0.6187 0.025 Uiso 1 1 calc R . . . .
C01J C 0.72413(14) 0.37114(7) 0.81765(10) 0.0275(4) Uani 1 1 d . . . . .
H01J H 0.7146 0.3733 0.8690 0.033 Uiso 1 1 calc R . . . .
C01K C 0.80572(13) 0.38957(6) 0.71307(11) 0.0283(4) Uani 1 1 d . . . . .
H01K H 0.8530 0.4042 0.6915 0.034 Uiso 1 1 calc R . . . .
C01L C 0.37531(12) 0.53238(7) 0.54730(10) 0.0242(4) Uani 1 1 d . . . . .
H01L H 0.4250 0.5171 0.5314 0.029 Uiso 1 1 calc R . . . .
C01M C 0.55453(11) 0.20146(6) 0.61639(10) 0.0196(3) Uani 1 1 d . . . . .
C01N C 0.70899(11) 0.28597(6) 0.50797(10) 0.0229(3) Uani 1 1 d . . . . .
H01N H 0.7467 0.2690 0.5401 0.027 Uiso 1 1 calc R . . . .
C01O C 0.44579(11) 0.24744(6) 0.55741(9) 0.0201(3) Uani 1 1 d . . . . .
H01O H 0.4227 0.2762 0.5444 0.024 Uiso 1 1 calc R . . . .
C01P C 0.04227(12) 0.65198(7) 0.62549(11) 0.0280(4) Uani 1 1 d . . . . .
H01P H 0.0033 0.6714 0.5988 0.034 Uiso 1 1 calc R . . . .
C01Q C 0.46225(12) 0.38552(7) 0.49033(11) 0.0254(4) Uani 1 1 d . . . . .
H01Q H 0.4658 0.3909 0.4388 0.030 Uiso 1 1 calc R . . . .
F01R F 1.0133(4) 0.32407(17) 0.5469(3) 0.0609(14) Uani 0.6 1 d D U P A 1
C01S C 0.08592(11) 0.49666(6) 0.66710(9) 0.0193(3) Uani 1 1 d . . . . .
H01S H 0.0660 0.5264 0.6566 0.023 Uiso 1 1 calc R . . . .
C01T C 0.67798(13) 0.16097(6) 0.68444(11) 0.0276(4) Uani 1 1 d . . . . .
H01T H 0.6526 0.1323 0.6740 0.033 Uiso 1 1 calc R . . . .
C01U C 0.87499(12) 0.20944(7) 0.78286(11) 0.0260(4) Uani 1 1 d . . . . .
C01V C 0.72802(13) 0.28959(7) 0.43436(11) 0.0295(4) Uani 1 1 d . . . . .
H01V H 0.7782 0.2756 0.4167 0.035 Uiso 1 1 calc R . . . .
C01W C 0.09256(11) 0.61690(6) 0.73777(10) 0.0219(3) Uani 1 1 d . . . . .
H01W H 0.0874 0.6126 0.7894 0.026 Uiso 1 1 calc R . . . .
C01X C 0.03775(12) 0.46036(6) 0.63984(10) 0.0232(3) Uani 1 1 d . . . . .
C01Y C 0.41048(12) 0.48951(8) 0.32379(11) 0.0292(4) Uani 1 1 d . . . . .
C01Z C 0.38612(12) 0.60879(6) 0.77702(11) 0.0257(4) Uani 1 1 d . . . . .
H01Z H 0.3940 0.6066 0.7254 0.031 Uiso 1 1 calc R . . . .
C020 C 0.42487(12) 0.44842(6) 0.84862(9) 0.0230(3) Uani 1 1 d . . . . .
C021 C 0.40199(13) 0.40808(7) 0.53017(12) 0.0311(4) Uani 1 1 d . . . . .
H021 H 0.3638 0.4292 0.5067 0.037 Uiso 1 1 calc R . . . .
C022 C 0.43397(12) 0.16601(6) 0.55171(11) 0.0256(4) Uani 1 1 d . . . . .
H022 H 0.4035 0.1397 0.5359 0.031 Uiso 1 1 calc R . . . .
C023 C 0.38616(11) 0.48858(6) 0.82452(9) 0.0204(3) Uani 1 1 d . . . . .
H023 H 0.4137 0.5164 0.8366 0.024 Uiso 1 1 calc R . . . .
C024 C 0.38601(13) 0.40689(7) 0.83189(10) 0.0274(4) Uani 1 1 d . . . . .
H024 H 0.4124 0.3795 0.8485 0.033 Uiso 1 1 calc R . . . .
C025 C 0.18838(12) 0.44831(6) 0.72348(9) 0.0209(3) Uani 1 1 d . . . . .
C026 C 0.45419(12) 0.36822(6) 0.63759(10) 0.0234(3) Uani 1 1 d . . . . .
H026 H 0.4507 0.3623 0.6890 0.028 Uiso 1 1 calc R . . . .
C027 C 0.74932(11) 0.24417(6) 0.71174(9) 0.0192(3) Uani 1 1 d . . . . .
H027 H 0.7749 0.2729 0.7209 0.023 Uiso 1 1 calc R . . . .
C028 C 0.30901(13) 0.40600(6) 0.79099(10) 0.0259(4) Uani 1 1 d . . . . .
H028 H 0.2821 0.3779 0.7791 0.031 Uiso 1 1 calc R . . . .
C029 C 0.03565(13) 0.64576(7) 0.70091(11) 0.0276(4) Uani 1 1 d . . . . .
H029 H -0.0074 0.6611 0.7269 0.033 Uiso 1 1 calc R . . . .
C02A C 0.79189(11) 0.20591(6) 0.73864(10) 0.0220(3) Uani 1 1 d . . . . .
C02B C 0.51054(12) 0.16235(6) 0.59304(11) 0.0250(4) Uani 1 1 d . . . . .
H02B H 0.5333 0.1334 0.6056 0.030 Uiso 1 1 calc R . . . .
C02C C 0.79334(15) 0.39312(7) 0.78811(12) 0.0327(4) Uani 1 1 d . . . . .
H02C H 0.8319 0.4104 0.8189 0.039 Uiso 1 1 calc R . . . .
C02D C 0.31908(12) 0.21190(6) 0.48867(10) 0.0236(4) Uani 1 1 d . . . . .
C02E C 0.06533(14) 0.41673(7) 0.65653(11) 0.0301(4) Uani 1 1 d . . . . .
H02M H 0.0329 0.3914 0.6390 0.036 Uiso 1 1 calc R . . . .
C02F C 0.50733(13) 0.44865(7) 0.89406(10) 0.0284(4) Uani 1 1 d . . . . .
C02G C 0.45584(13) 0.27058(7) 0.83804(11) 0.0312(4) Uani 1 1 d . . . . .
H02G H 0.4063 0.2538 0.8504 0.037 Uiso 1 1 calc R . . . .
C02H C 0.14053(14) 0.41078(7) 0.69890(12) 0.0297(4) Uani 1 1 d . . . . .
H02N H 0.1598 0.3812 0.7114 0.036 Uiso 1 1 calc R . . . .
C02I C 0.75551(13) 0.16367(6) 0.72474(11) 0.0276(4) Uani 1 1 d . . . . .
H02I H 0.7835 0.1371 0.7427 0.033 Uiso 1 1 calc R . . . .
C02J C 0.39810(13) 0.39929(7) 0.60532(12) 0.0301(4) Uani 1 1 d . . . . .
H02J H 0.3574 0.4145 0.6341 0.036 Uiso 1 1 calc R . . . .
C02K C 0.67333(13) 0.31378(7) 0.38664(10) 0.0301(4) Uani 1 1 d . . . . .
H02K H 0.6842 0.3158 0.3355 0.036 Uiso 1 1 calc R . . . .
C02L C 0.50266(14) 0.29435(7) 0.89178(10) 0.0287(4) Uani 1 1 d . . . . .
H02L H 0.4867 0.2936 0.9418 0.034 Uiso 1 1 calc R . . . .
C02M C 0.44462(15) 0.63367(8) 0.81936(13) 0.0383(5) Uani 1 1 d . . . . .
H02O H 0.4917 0.6482 0.7972 0.046 Uiso 1 1 calc R . . . .
C02N C -0.04330(12) 0.46780(7) 0.59456(10) 0.0244(4) Uani 1 1 d . . . . .
C02O C 0.11833(13) 0.51981(8) 0.87198(11) 0.0325(5) Uani 1 1 d . . . . .
H02P H 0.0859 0.5037 0.8349 0.039 Uiso 1 1 calc R . . . .
C02P C 0.36428(16) 0.61596(8) 0.92478(11) 0.0364(5) Uani 1 1 d . . . . .
H02Q H 0.3555 0.6181 0.9763 0.044 Uiso 1 1 calc R . . . .
C02Q C 0.40806(16) 0.44978(8) 0.27278(13) 0.0406(5) Uani 1 1 d . . . . .
H02Z H 0.4543 0.4525 0.2379 0.061 Uiso 1 1 calc GR . . . .
H H 0.3522 0.4488 0.2454 0.061 Uiso 1 1 calc GR . . . .
HA H 0.4160 0.4219 0.3016 0.061 Uiso 1 1 calc GR . . . .
C02R C 0.13708(15) 0.54235(8) 0.99805(10) 0.0351(5) Uani 1 1 d . . . . .
H02R H 0.1198 0.5417 1.0478 0.042 Uiso 1 1 calc R . . . .
C02S C 0.39380(18) 0.53434(8) 0.28890(13) 0.0423(5) Uani 1 1 d . . . . .
H02 H 0.3346 0.5353 0.2678 0.063 Uiso 1 1 calc GR . . . .
HB H 0.4342 0.5392 0.2496 0.063 Uiso 1 1 calc GR . . . .
HC H 0.4016 0.5581 0.3263 0.063 Uiso 1 1 calc GR . . . .
C02T C -0.13816(13) 0.52261(7) 0.54250(12) 0.0318(4) Uani 1 1 d . . . . .
H02S H -0.1862 0.5098 0.5700 0.038 Uiso 1 1 calc R . . . .
H02T H -0.1415 0.5105 0.4915 0.038 Uiso 1 1 calc R . . . .
C02U C 0.21871(12) 0.26172(8) 0.42885(12) 0.0315(4) Uani 1 1 d . . . . .
H02A H 0.1698 0.2483 0.4546 0.038 Uiso 1 1 calc R . . . .
H02D H 0.2216 0.2475 0.3795 0.038 Uiso 1 1 calc R . . . .
C02V C 0.09195(16) 0.51858(10) 0.94354(12) 0.0447(6) Uani 1 1 d . . . . .
H02V H 0.0427 0.5014 0.9553 0.054 Uiso 1 1 calc R . . . .
C02W C 0.43394(18) 0.63728(9) 0.89469(14) 0.0470(6) Uani 1 1 d . . . . .
H02W H 0.4737 0.6541 0.9252 0.056 Uiso 1 1 calc R . . . .
C02Y C -0.14300(16) 0.57344(8) 0.54144(16) 0.0463(6) Uani 1 1 d . . . . .
H02U H -0.1953 0.5830 0.5134 0.070 Uiso 1 1 calc GR . . . .
H02X H -0.0923 0.5857 0.5180 0.070 Uiso 1 1 calc GR . . . .
H02Y H -0.1445 0.5848 0.5922 0.070 Uiso 1 1 calc GR . . . .
C02Z C 0.20711(15) 0.31193(8) 0.42116(14) 0.0404(5) Uani 1 1 d . . . . .
H02E H 0.1573 0.3182 0.3876 0.061 Uiso 1 1 calc GR . . . .
H02F H 0.2590 0.3252 0.4011 0.061 Uiso 1 1 calc GR . . . .
H02H H 0.1974 0.3251 0.4698 0.061 Uiso 1 1 calc GR . . . .
C030 C 0.61921(14) 0.49320(9) 0.94847(13) 0.0399(5) Uani 1 1 d . . . . .
H03F H 0.6649 0.4759 0.9245 0.048 Uiso 1 1 calc R . . . .
H03G H 0.6118 0.4805 0.9984 0.048 Uiso 1 1 calc R . . . .
F032 F 0.9024(2) 0.30673(14) 0.62205(18) 0.0694(10) Uani 0.6 1 d D U P A 1
C033 C 0.9812(4) 0.2618(2) 0.8323(3) 0.0285(11) Uani 0.6 1 d . U P B 1
H03A H 1.0251 0.2498 0.7993 0.034 Uiso 0.6 1 calc R . P B 1
H03B H 0.9899 0.2474 0.8815 0.034 Uiso 0.6 1 calc R . P B 1
C034 C 0.64331(16) 0.54163(10) 0.95397(14) 0.0478(6) Uani 1 1 d . . . . .
H03H H 0.6555 0.5532 0.9048 0.072 Uiso 1 1 calc GR . . . .
H03I H 0.6948 0.5449 0.9869 0.072 Uiso 1 1 calc GR . . . .
H03J H 0.5956 0.5588 0.9739 0.072 Uiso 1 1 calc GR . . . .
C039 C 0.9895(2) 0.31216(13) 0.8390(2) 0.0345(8) Uani 0.6 1 d . U P B 1
H03C H 0.9868 0.3257 0.7895 0.052 Uiso 0.6 1 calc GR . P B 1
H03D H 1.0449 0.3197 0.8641 0.052 Uiso 0.6 1 calc GR . P B 1
H03E H 0.9424 0.3240 0.8676 0.052 Uiso 0.6 1 calc GR . P B 1
F11 F 0.9462(3) 0.23493(12) 0.6252(2) 0.0765(12) Uani 0.6 1 d D U P A 1
C1 C 1.0416(5) 0.2586(3) 0.8073(4) 0.0509(16) Uani 0.4 1 d . U P B 2
H1A H 1.0345 0.2841 0.7730 0.076 Uiso 0.4 1 calc GR . P B 2
H1B H 1.0465 0.2305 0.7791 0.076 Uiso 0.4 1 calc GR . P B 2
H1C H 1.0940 0.2630 0.8387 0.076 Uiso 0.4 1 calc GR . P B 2
C9 C 0.9669(6) 0.2559(4) 0.8535(5) 0.0272(15) Uani 0.4 1 d . U P B 2
H9A H 0.9710 0.2293 0.8865 0.033 Uiso 0.4 1 calc R . P B 2
H9B H 0.9621 0.2835 0.8841 0.033 Uiso 0.4 1 calc R . P B 2
F0 F 0.9132(4) 0.2602(2) 0.6292(2) 0.0694(15) Uani 0.4 1 d D U P A 2
F11A F 1.0398(8) 0.2461(4) 0.5699(6) 0.067(3) Uani 0.4 1 d D U P A 2
F01S F 0.9138(3) 0.33042(16) 0.5850(3) 0.0635(12) Uani 0.4 1 d D U P A 2
F00W F 1.0334(7) 0.3166(4) 0.5273(5) 0.071(3) Uani 0.4 1 d D U P A 2

loop_
_atom_site_aniso_label
_atom_site_aniso_U_11
_atom_site_aniso_U_22
_atom_site_aniso_U_33
_atom_site_aniso_U_23
_atom_site_aniso_U_13
_atom_site_aniso_U_12
Ru01 0.01189(6) 0.01414(6) 0.01357(6) 0.00022(4) 0.00061(4) -0.00078(4)
Ru02 0.01319(6) 0.01610(6) 0.01110(5) 0.00067(4) 0.00116(4) 0.00209(5)
P003 0.0326(3) 0.0246(2) 0.0305(2) -0.00145(19) 0.0017(2) -0.0078(2)
P004 0.0283(3) 0.0537(4) 0.0265(3) -0.0123(2) 0.0058(2) 0.0057(3)
F005 0.0337(7) 0.0416(8) 0.0528(8) 0.0128(6) 0.0017(6) -0.0046(6)
F006 0.0324(7) 0.0488(8) 0.0483(8) -0.0100(6) 0.0162(6) -0.0111(6)
F007 0.0326(7) 0.0566(9) 0.0448(8) -0.0124(7) -0.0075(6) 0.0085(6)
F008 0.0696(11) 0.0530(9) 0.0432(8) -0.0179(7) -0.0048(7) -0.0167(8)
F009 0.0670(10) 0.0335(7) 0.0318(6) -0.0035(5) 0.0081(6) -0.0115(7)
F00A 0.0574(10) 0.0534(9) 0.0567(9) 0.0170(7) 0.0056(7) -0.0300(8)
O00B 0.0220(6) 0.0298(7) 0.0255(6) 0.0024(5) -0.0046(5) -0.0046(5)
N00C 0.0180(6) 0.0132(6) 0.0156(6) 0.0012(5) -0.0003(5) 0.0018(5)
O00D 0.0280(7) 0.0331(8) 0.0375(8) 0.0000(6) -0.0083(6) 0.0119(6)
F00E 0.0646(10) 0.0292(7) 0.0812(12) -0.0044(7) -0.0261(9) 0.0052(7)
O00F 0.0221(7) 0.0391(8) 0.0305(7) 0.0040(6) -0.0062(5) 0.0062(6)
N00G 0.0159(6) 0.0160(6) 0.0155(6) -0.0004(5) 0.0011(5) 0.0008(5)
N00H 0.0201(7) 0.0160(6) 0.0168(6) 0.0008(5) 0.0002(5) 0.0022(5)
N00I 0.0154(6) 0.0147(6) 0.0186(6) -0.0007(5) 0.0015(5) -0.0020(5)
N00J 0.0145(6) 0.0183(7) 0.0129(6) -0.0004(5) 0.0015(5) 0.0004(5)
N00K 0.0163(6) 0.0179(7) 0.0170(6) 0.0024(5) 0.0034(5) 0.0017(5)
N00L 0.0135(6) 0.0179(6) 0.0153(6) -0.0009(5) 0.0009(5) -0.0018(5)
O00M 0.0180(6) 0.0256(7) 0.0402(8) -0.0021(6) -0.0083(5) -0.0029(5)
O00N 0.0237(7) 0.0317(8) 0.0396(8) -0.0092(6) -0.0129(6) 0.0074(6)
N00O 0.0172(6) 0.0212(7) 0.0125(6) 0.0016(5) 0.0020(5) 0.0025(5)
N00P 0.0163(6) 0.0191(7) 0.0183(6) 0.0015(5) 0.0022(5) -0.0003(5)
N00Q 0.0184(7) 0.0207(7) 0.0151(6) -0.0002(5) 0.0027(5) 0.0003(5)
O00R 0.0312(8) 0.0342(8) 0.0332(7) -0.0020(6) -0.0081(6) -0.0106(6)
O00S 0.0273(7) 0.0293(7) 0.0343(7) -0.0038(6) -0.0069(6) -0.0113(6)
O00T 0.0602(11) 0.0645(12) 0.0249(7) -0.0017(7) -0.0030(7) 0.0224(10)
O00U 0.0536(10) 0.0389(9) 0.0448(9) -0.0037(7) -0.0231(8) 0.0253(8)
F00V 0.0300(15) 0.077(4) 0.041(2) -0.015(2) -0.0007(15) 0.0196(17)
C00W 0.0151(7) 0.0181(7) 0.0138(7) -0.0008(5) -0.0004(5) -0.0023(6)
C00X 0.0159(7) 0.0164(7) 0.0160(7) 0.0006(5) -0.0002(5) -0.0008(6)
C00Y 0.0204(8) 0.0166(7) 0.0152(7) 0.0028(6) 0.0010(6) 0.0062(6)
C00Z 0.0221(8) 0.0139(7) 0.0154(7) 0.0007(5) -0.0006(6) 0.0031(6)
F010 0.0702(12) 0.145(2) 0.0386(9) -0.0366(11) -0.0073(8) -0.0027(12)
C011 0.0250(8) 0.0189(8) 0.0142(7) 0.0013(6) -0.0002(6) 0.0070(6)
C012 0.0277(9) 0.0193(8) 0.0167(7) -0.0008(6) -0.0004(6) 0.0018(7)
C013 0.0228(8) 0.0270(9) 0.0126(7) 0.0011(6) -0.0007(6) -0.0032(7)
C014 0.0187(8) 0.0234(8) 0.0183(7) -0.0004(6) 0.0030(6) 0.0032(6)
C015 0.0232(8) 0.0214(8) 0.0174(7) 0.0012(6) 0.0019(6) 0.0052(7)
C016 0.0179(7) 0.0195(8) 0.0118(6) 0.0019(5) 0.0028(5) 0.0043(6)
C017 0.0147(7) 0.0197(8) 0.0166(7) 0.0007(6) -0.0003(5) -0.0034(6)
C018 0.0155(7) 0.0186(8) 0.0190(7) 0.0016(6) 0.0000(6) -0.0031(6)
C019 0.0186(8) 0.0180(8) 0.0228(8) 0.0022(6) 0.0009(6) -0.0014(6)
C01A 0.0207(8) 0.0239(9) 0.0222(8) 0.0056(6) -0.0017(6) 0.0007(7)
C01B 0.0301(9) 0.0270(9) 0.0154(7) 0.0023(6) 0.0030(6) 0.0090(7)
C01C 0.0346(10) 0.0280(9) 0.0136(7) -0.0004(6) 0.0007(7) 0.0073(8)
C01D 0.0165(7) 0.0243(9) 0.0246(8) -0.0014(7) -0.0004(6) -0.0056(6)
C01E 0.0242(9) 0.0323(10) 0.0170(8) 0.0038(7) -0.0004(6) 0.0010(7)
C01F 0.0138(7) 0.0180(7) 0.0174(7) -0.0014(6) 0.0026(5) -0.0028(6)
C01G 0.0224(9) 0.0298(10) 0.0274(9) 0.0025(7) 0.0085(7) -0.0036(7)
C01H 0.0274(9) 0.0340(10) 0.0133(7) -0.0033(7) 0.0058(6) -0.0051(8)
C01I 0.0220(8) 0.0178(8) 0.0218(8) 0.0041(6) 0.0015(6) -0.0022(6)
C01J 0.0387(11) 0.0242(9) 0.0192(8) -0.0023(7) -0.0041(7) -0.0027(8)
C01K 0.0291(10) 0.0209(9) 0.0347(10) 0.0032(7) -0.0013(8) -0.0071(7)
C01L 0.0236(9) 0.0292(9) 0.0206(8) -0.0049(7) 0.0084(7) 0.0001(7)
C01M 0.0174(7) 0.0182(8) 0.0232(8) 0.0009(6) 0.0001(6) -0.0028(6)
C01N 0.0184(8) 0.0263(9) 0.0242(8) 0.0007(7) 0.0041(6) 0.0044(7)
C01O 0.0168(7) 0.0202(8) 0.0233(8) -0.0009(6) 0.0009(6) -0.0031(6)
C01P 0.0222(9) 0.0263(9) 0.0352(10) 0.0081(8) -0.0028(7) 0.0067(7)
C01Q 0.0208(8) 0.0273(9) 0.0280(9) 0.0093(7) -0.0003(7) 0.0028(7)
F01R 0.093(5) 0.0365(16) 0.052(3) 0.0033(16) -0.014(2) -0.018(2)
C01S 0.0178(8) 0.0225(8) 0.0178(7) 0.0008(6) 0.0033(6) -0.0012(6)
C01T 0.0275(9) 0.0173(8) 0.0377(10) 0.0040(7) -0.0034(8) -0.0004(7)
C01U 0.0214(8) 0.0303(10) 0.0259(9) -0.0022(7) -0.0037(7) 0.0071(7)
C01V 0.0265(9) 0.0372(11) 0.0257(9) -0.0003(8) 0.0097(7) 0.0064(8)
C01W 0.0222(8) 0.0219(8) 0.0219(8) -0.0007(6) 0.0047(6) 0.0042(7)
C01X 0.0217(8) 0.0279(9) 0.0200(8) -0.0020(7) 0.0001(6) -0.0038(7)
C01Y 0.0204(9) 0.0419(11) 0.0255(9) -0.0012(8) 0.0029(7) 0.0067(8)
C01Z 0.0271(9) 0.0247(9) 0.0257(9) 0.0018(7) 0.0042(7) -0.0036(7)
C020 0.0242(8) 0.0274(9) 0.0175(7) 0.0018(6) 0.0001(6) 0.0099(7)
C021 0.0247(9) 0.0288(10) 0.0397(11) 0.0094(8) 0.0018(8) 0.0090(8)
C022 0.0235(9) 0.0192(8) 0.0337(10) -0.0022(7) -0.0019(7) -0.0070(7)
C023 0.0198(8) 0.0240(8) 0.0173(7) 0.0013(6) 0.0004(6) 0.0059(7)
C024 0.0351(10) 0.0232(9) 0.0240(8) 0.0035(7) 0.0018(7) 0.0117(8)
C025 0.0232(8) 0.0199(8) 0.0199(8) -0.0010(6) 0.0030(6) 0.0012(7)
C026 0.0233(8) 0.0227(9) 0.0245(8) -0.0004(7) 0.0051(7) 0.0025(7)
C027 0.0176(7) 0.0199(8) 0.0202(7) 0.0004(6) 0.0013(6) 0.0014(6)
C028 0.0337(10) 0.0190(8) 0.0251(8) 0.0008(7) 0.0014(7) 0.0048(7)
C029 0.0246(9) 0.0250(9) 0.0338(10) 0.0009(7) 0.0062(7) 0.0088(7)
C02A 0.0186(8) 0.0245(9) 0.0227(8) 0.0010(6) -0.0006(6) 0.0050(7)
C02B 0.0245(9) 0.0165(8) 0.0337(9) 0.0012(7) 0.0000(7) -0.0028(7)
C02C 0.0401(11) 0.0255(10) 0.0318(10) -0.0028(8) -0.0080(8) -0.0119(9)
C02D 0.0193(8) 0.0274(9) 0.0241(8) -0.0031(7) 0.0006(6) -0.0051(7)
C02E 0.0320(10) 0.0236(9) 0.0343(10) -0.0058(8) -0.0035(8) -0.0058(8)
C02F 0.0284(9) 0.0339(10) 0.0226(8) -0.0011(7) -0.0028(7) 0.0142(8)
C02G 0.0288(10) 0.0341(11) 0.0318(10) 0.0086(8) 0.0161(8) 0.0001(8)
C02H 0.0328(10) 0.0195(9) 0.0363(10) -0.0021(7) -0.0026(8) -0.0003(8)
C02I 0.0271(9) 0.0203(9) 0.0349(10) 0.0049(7) -0.0038(8) 0.0056(7)
C02J 0.0253(9) 0.0262(10) 0.0395(11) 0.0012(8) 0.0081(8) 0.0096(8)
C02K 0.0324(10) 0.0404(11) 0.0180(8) 0.0008(7) 0.0074(7) 0.0010(9)
C02L 0.0353(10) 0.0316(10) 0.0201(8) 0.0093(7) 0.0121(7) 0.0118(8)
C02M 0.0385(12) 0.0369(12) 0.0396(12) -0.0029(9) 0.0034(9) -0.0158(10)
C02N 0.0222(8) 0.0310(10) 0.0200(8) -0.0008(7) -0.0006(6) -0.0046(7)
C02O 0.0255(9) 0.0515(13) 0.0211(9) -0.0029(8) 0.0068(7) -0.0096(9)
C02P 0.0480(13) 0.0370(12) 0.0241(9) -0.0086(8) 0.0000(9) -0.0117(10)
C02Q 0.0440(13) 0.0378(12) 0.0397(12) -0.0040(9) -0.0016(10) 0.0040(10)
C02R 0.0411(12) 0.0494(13) 0.0156(8) 0.0031(8) 0.0111(8) 0.0014(10)
C02S 0.0577(15) 0.0366(12) 0.0335(11) 0.0000(9) 0.0108(10) 0.0072(11)
C02T 0.0254(9) 0.0381(11) 0.0309(10) 0.0032(8) -0.0091(8) -0.0035(8)
C02U 0.0173(8) 0.0409(12) 0.0359(10) -0.0004(9) -0.0042(7) -0.0020(8)
C02V 0.0392(12) 0.0709(17) 0.0252(10) -0.0012(10) 0.0147(9) -0.0196(12)
C02W 0.0510(15) 0.0484(14) 0.0412(13) -0.0130(11) -0.0027(11) -0.0251(12)
C02Y 0.0375(13) 0.0403(13) 0.0595(16) 0.0024(11) -0.0171(11) 0.0038(10)
C02Z 0.0292(11) 0.0435(13) 0.0480(13) 0.0014(10) -0.0036(9) 0.0097(10)
C030 0.0241(10) 0.0609(15) 0.0339(11) -0.0006(10) -0.0090(8) 0.0089(10)
F032 0.0634(19) 0.090(3) 0.0556(19) -0.0158(17) 0.0149(15) 0.0462(19)
C033 0.017(3) 0.045(3) 0.024(3) -0.003(2) -0.0024(18) -0.0003(18)
C034 0.0329(12) 0.0701(18) 0.0397(13) -0.0019(12) -0.0068(10) -0.0077(12)
C039 0.0312(17) 0.0353(19) 0.0360(18) -0.0076(14) -0.0115(14) -0.0059(14)
F11 0.092(3) 0.062(2) 0.077(2) 0.0307(19) 0.037(2) 0.0149(19)
C1 0.044(4) 0.065(5) 0.043(3) 0.011(3) -0.005(3) -0.005(3)
C9 0.017(3) 0.037(4) 0.027(4) -0.004(3) -0.003(3) 0.000(3)
F0 0.077(4) 0.093(4) 0.039(2) 0.018(3) 0.013(2) -0.037(3)
F11A 0.085(7) 0.045(3) 0.067(6) -0.005(4) -0.031(4) 0.038(4)
F01S 0.074(3) 0.054(3) 0.063(3) -0.018(2) 0.011(2) 0.027(2)
F00W 0.054(3) 0.103(6) 0.057(5) 0.017(4) 0.009(3) -0.012(4)

loop_
_atom_type_symbol
_atom_type_description
_atom_type_scat_dispersion_real
_atom_type_scat_dispersion_imag
_atom_type_scat_source
C C 0.0033 0.0016 'International Tables Vol C Tables 4.2.6.8 and 6.1.1.4'
H H 0.0000 0.0000 'International Tables Vol C Tables 4.2.6.8 and 6.1.1.4'
F F 0.0171 0.0103 'International Tables Vol C Tables 4.2.6.8 and 6.1.1.4'
N N 0.0061 0.0033 'International Tables Vol C Tables 4.2.6.8 and 6.1.1.4'
O O 0.0106 0.0060 'International Tables Vol C Tables 4.2.6.8 and 6.1.1.4'
P P 0.1023 0.0942 'International Tables Vol C Tables 4.2.6.8 and 6.1.1.4'
Ru Ru -1.2594 0.8363 'International Tables Vol C Tables 4.2.6.8 and 6.1.1.4'

loop_
_geom_angle_atom_site_label_1
_geom_angle_atom_site_label_2
_geom_angle_atom_site_label_3
_geom_angle
N00I Ru01 N00C 94.94(5)
N00I Ru01 N00K 96.42(5)
N00I Ru01 N00P 172.98(6)
N00K Ru01 N00C 77.76(5)
N00K Ru01 N00P 86.44(5)
N00L Ru01 N00C 99.24(5)
N00L Ru01 N00I 78.45(5)
N00L Ru01 N00K 173.89(6)
N00L Ru01 N00P 99.04(5)
N00P Ru01 N00C 91.93(5)
C01F Ru01 N00C 169.73(6)
C01F Ru01 N00I 93.87(6)
C01F Ru01 N00K 96.02(6)
C01F Ru01 N00L 87.69(6)
C01F Ru01 N00P 79.43(6)
N00H Ru02 N00G 94.96(5)
N00H Ru02 N00J 98.62(5)
N00H Ru02 N00Q 170.41(6)
N00J Ru02 N00G 77.61(5)
N00J Ru02 N00Q 87.38(5)
N00O Ru02 N00G 97.46(5)
N00O Ru02 N00H 78.89(6)
N00O Ru02 N00J 174.34(6)
N00O Ru02 N00Q 95.78(6)
N00Q Ru02 N00G 93.62(5)
C016 Ru02 N00G 172.09(6)
C016 Ru02 N00H 92.40(6)
C016 Ru02 N00J 98.43(6)
C016 Ru02 N00O 86.79(6)
C016 Ru02 N00Q 79.27(6)
F006 P003 F005 88.89(8)
F008 P003 F005 89.57(9)
F008 P003 F006 90.10(8)
F009 P003 F005 89.56(8)
F009 P003 F006 89.86(8)
F009 P003 F008 179.13(10)
F009 P003 F00A 90.75(8)
F00A P003 F005 89.95(8)
F00A P003 F006 178.69(10)
F00A P003 F008 89.28(9)
F00E P003 F005 179.35(9)
F00E P003 F006 91.16(9)
F00E P003 F008 91.08(9)
F00E P003 F009 89.79(9)
F00E P003 F00A 90.01(10)
F007 P004 F00V 88.1(3)
F007 P004 F11 91.18(17)
F007 P004 F01S 83.56(18)
F007 P004 F00W 85.4(4)
F00V P004 F11 84.2(3)
F010 P004 F007 177.55(12)
F010 P004 F00V 91.7(3)
F010 P004 F11 91.21(18)
F010 P004 F01S 95.65(19)
F010 P004 F00W 92.2(4)
F01R P004 F007 91.2(3)
F01R P004 F00V 91.1(4)
F01R P004 F010 86.4(3)
F01R P004 F032 97.1(3)
F01R P004 F11 174.7(3)
F032 P004 F007 93.49(14)
F032 P004 F00V 171.6(3)
F032 P004 F010 87.14(15)
F032 P004 F11 87.5(2)
F0 P004 F007 89.4(2)
F0 P004 F010 92.9(2)
F0 P004 F11A 103.3(5)
F0 P004 F01S 88.1(3)
F0 P004 F00W 167.7(5)
F11A P004 F007 92.9(5)
F11A P004 F010 87.4(5)
F11A P004 F01S 168.1(5)
F11A P004 F00W 88.1(6)
F00W P004 F01S 80.3(4)
C02N O00B C02T 115.84(15)
C00Z N00C Ru01 115.15(11)
C01I N00C Ru01 126.32(11)
C01I N00C C00Z 118.05(15)
C02F O00F C030 115.49(16)
C00X N00G Ru02 114.90(10)
C01W N00G Ru02 126.62(11)
C01W N00G C00X 118.14(14)
C012 N00H Ru02 115.52(11)
C01Z N00H Ru02 126.42(12)
C01Z N00H C012 117.69(15)
C018 N00I Ru01 115.91(11)
C026 N00I Ru01 126.53(12)
C026 N00I C018 117.50(15)
C00W N00J Ru02 116.40(10)
C014 N00J Ru02 125.41(11)
C014 N00J C00W 118.06(14)
C00Y N00K Ru01 116.73(11)
C01G N00K Ru01 125.08(12)
C01G N00K C00Y 118.17(15)
C017 N00L Ru01 115.64(10)
C01N N00L Ru01 126.25(12)
C01N N00L C017 117.94(14)
C02D O00M C02U 116.40(15)
C01U O00N C033 117.6(3)
C01U O00N C9 113.0(4)
C011 N00O Ru02 116.34(11)
C02O N00O Ru02 125.23(12)
C02O N00O C011 118.39(15)
C019 N00P Ru01 115.71(11)
C027 N00P Ru01 125.93(12)
C027 N00P C019 118.06(15)
C01S N00Q Ru02 125.11(12)
C01S N00Q C025 118.53(15)
C025 N00Q Ru02 116.36(12)
N00J C00W C00X 115.53(13)
N00J C00W C013 121.53(15)
C013 C00W C00X 122.94(15)
N00G C00X C00W 114.42(14)
N00G C00X C01A 121.76(15)
C01A C00X C00W 123.81(15)
N00K C00Y C00Z 115.30(14)
N00K C00Y C01B 121.37(16)
C01B C00Y C00Z 123.33(16)
N00C C00Z C00Y 114.77(14)
N00C C00Z C01J 121.48(16)
C01J C00Z C00Y 123.73(15)
N00O C011 C012 114.37(14)
N00O C011 C01C 121.29(17)
C01C C011 C012 124.34(17)
N00H C012 C011 114.50(15)
N00H C012 C02P 121.68(17)
C02P C012 C011 123.80(16)
C00W C013 H013 120.3
C01H C013 C00W 119.49(16)
C01H C013 H013 120.3
N00J C014 H014 118.5
N00J C014 C01L 122.94(16)
C01L C014 H014 118.5
C016 C015 C025 114.79(15)
C028 C015 C016 122.28(17)
C028 C015 C025 122.93(17)
C015 C016 Ru02 115.60(12)
C023 C016 Ru02 128.22(13)
C023 C016 C015 115.97(15)
N00L C017 C018 114.65(14)
N00L C017 C01E 121.66(15)
C01E C017 C018 123.65(16)
N00I C018 C017 114.07(14)
N00I C018 C01Q 121.73(16)
C01Q C018 C017 124.12(15)
N00P C019 C01M 114.12(15)
N00P C019 C01T 121.28(16)
C01T C019 C01M 124.59(16)
C00X C01A H01A 120.3
C01P C01A C00X 119.31(16)
C01P C01A H01A 120.3
C00Y C01B H01B 120.1
C02L C01B C00Y 119.80(18)
C02L C01B H01B 120.1
C011 C01C H01C 120.2
C02R C01C C011 119.64(18)
C02R C01C H01C 120.2
C01O C01D C022 120.43(17)
C01O C01D C02D 121.22(17)
C022 C01D C02D 118.34(16)
C017 C01E H01E 120.2
C02K C01E C017 119.55(17)
C02K C01E H01E 120.2
C01M C01F Ru01 115.53(12)
C01O C01F Ru01 128.13(13)
C01O C01F C01M 116.33(15)
N00K C01G H01G 118.7
N00K C01G C02G 122.64(19)
C02G C01G H01G 118.7
C013 C01H H01H 120.5
C01L C01H C013 119.02(15)
C01L C01H H01H 120.5
N00C C01I H01I 118.4
N00C C01I C01K 123.17(16)
C01K C01I H01I 118.4
C00Z C01J H01J 120.2
C02C C01J C00Z 119.56(17)
C02C C01J H01J 120.2
C01I C01K H01K 120.7
C01I C01K C02C 118.57(18)
C02C C01K H01K 120.7
C014 C01L C01H 118.92(16)
C014 C01L H01L 120.5
C01H C01L H01L 120.5
C01F C01M C019 114.87(15)
C02B C01M C019 122.84(16)
C02B C01M C01F 122.29(16)
N00L C01N H01N 118.7
N00L C01N C01V 122.64(17)
C01V C01N H01N 118.7
C01D C01O C01F 121.89(17)
C01D C01O H01O 119.1
C01F C01O H01O 119.1
C01A C01P H01P 120.5
C01A C01P C029 119.04(17)
C029 C01P H01P 120.5
C018 C01Q H01Q 120.1
C021 C01Q C018 119.76(17)
C021 C01Q H01Q 120.1
N00Q C01S H01S 118.7
N00Q C01S C01X 122.54(17)
C01X C01S H01S 118.7
C019 C01T H01T 120.0
C02I C01T C019 119.92(18)
C02I C01T H01T 120.0
O00D C01U O00N 124.85(18)
O00D C01U C02A 123.52(18)
O00N C01U C02A 111.62(15)
C01N C01V H01V 120.3
C01N C01V C02K 119.40(17)
C02K C01V H01V 120.3
N00G C01W H01W 118.6
N00G C01W C029 122.71(16)
C029 C01W H01W 118.6
C01S C01X C02E 119.09(17)
C01S C01X C02N 120.74(17)
C02E C01X C02N 120.16(17)
O00T C01Y C02Q 122.0(2)
O00T C01Y C02S 121.9(2)
C02S C01Y C02Q 116.12(18)
N00H C01Z H01Z 118.4
N00H C01Z C02M 123.29(18)
C02M C01Z H01Z 118.4
C023 C020 C024 120.44(17)
C023 C020 C02F 121.12(18)
C024 C020 C02F 118.43(17)
C01Q C021 H021 120.6
C01Q C021 C02J 118.77(18)
C02J C021 H021 120.6
C01D C022 H022 120.3
C02B C022 C01D 119.33(17)
C02B C022 H022 120.3
C016 C023 H023 118.9
C020 C023 C016 122.12(17)
C020 C023 H023 118.9
C020 C024 H024 120.4
C028 C024 C020 119.30(17)
C028 C024 H024 120.4
N00Q C025 C015 113.78(15)
N00Q C025 C02H 120.79(17)
C02H C025 C015 125.42(17)
N00I C026 H026 118.4
N00I C026 C02J 123.14(17)
C02J C026 H026 118.4
N00P C027 H027 118.7
N00P C027 C02A 122.60(16)
C02A C027 H027 118.7
C015 C028 H028 120.1
C024 C028 C015 119.89(18)
C024 C028 H028 120.1
C01P C029 H029 120.5
C01W C029 C01P 119.01(17)
C01W C029 H029 120.5
C027 C02A C01U 121.20(17)
C027 C02A C02I 119.11(17)
C02I C02A C01U 119.68(16)
C01M C02B H02B 120.1
C022 C02B C01M 119.72(17)
C022 C02B H02B 120.1
C01J C02C C01K 119.16(18)
C01J C02C H02C 120.4
C01K C02C H02C 120.4
O00M C02D C01D 111.73(15)
O00S C02D O00M 123.64(18)
O00S C02D C01D 124.63(18)
C01X C02E H02M 120.5
C02H C02E C01X 118.98(18)
C02H C02E H02M 120.5
O00F C02F C020 112.30(16)
O00U C02F O00F 123.13(19)
O00U C02F C020 124.6(2)
C01G C02G H02G 120.5
C02L C02G C01G 119.08(18)
C02L C02G H02G 120.5
C025 C02H H02N 120.0
C02E C02H C025 120.03(18)
C02E C02H H02N 120.0
C01T C02I C02A 119.02(17)
C01T C02I H02I 120.5
C02A C02I H02I 120.5
C021 C02J H02J 120.5
C026 C02J C021 119.09(17)
C026 C02J H02J 120.5
C01E C02K H02K 120.7
C01V C02K C01E 118.68(17)
C01V C02K H02K 120.7
C01B C02L C02G 118.90(17)
C01B C02L H02L 120.5
C02G C02L H02L 120.5
C01Z C02M H02O 120.5
C01Z C02M C02W 119.0(2)
C02W C02M H02O 120.5
O00B C02N C01X 111.83(16)
O00R C02N O00B 124.57(18)
O00R C02N C01X 123.60(18)
N00O C02O H02P 118.8
N00O C02O C02V 122.38(19)
C02V C02O H02P 118.8
C012 C02P H02Q 120.2
C02W C02P C012 119.53(19)
C02W C02P H02Q 120.2
C01Y C02Q H02Z 109.5
C01Y C02Q H 109.5
C01Y C02Q HA 109.5
H02Z C02Q H 109.5
H02Z C02Q HA 109.5
H C02Q HA 109.5
C01C C02R H02R 120.8
C02V C02R C01C 118.43(17)
C02V C02R H02R 120.8
C01Y C02S H02 109.5
C01Y C02S HB 109.5
C01Y C02S HC 109.5
H02 C02S HB 109.5
H02 C02S HC 109.5
HB C02S HC 109.5
O00B C02T H02S 110.5
O00B C02T H02T 110.5
O00B C02T C02Y 106.11(17)
H02S C02T H02T 108.7
C02Y C02T H02S 110.5
C02Y C02T H02T 110.5
O00M C02U H02A 110.4
O00M C02U H02D 110.4
O00M C02U C02Z 106.70(17)
H02A C02U H02D 108.6
C02Z C02U H02A 110.4
C02Z C02U H02D 110.4
C02O C02V C02R 119.8(2)
C02O C02V H02V 120.1
C02R C02V H02V 120.1
C02M C02W H02W 120.6
C02P C02W C02M 118.8(2)
C02P C02W H02W 120.6
C02T C02Y H02U 109.5
C02T C02Y H02X 109.5
C02T C02Y H02Y 109.5
H02U C02Y H02X 109.5
H02U C02Y H02Y 109.5
H02X C02Y H02Y 109.5
C02U C02Z H02E 109.5
C02U C02Z H02F 109.5
C02U C02Z H02H 109.5
H02E C02Z H02F 109.5
H02E C02Z H02H 109.5
H02F C02Z H02H 109.5
O00F C030 H03F 110.2
O00F C030 H03G 110.2
O00F C030 C034 107.64(19)
H03F C030 H03G 108.5
C034 C030 H03F 110.2
C034 C030 H03G 110.2
O00N C033 H03A 110.2
O00N C033 H03B 110.2
O00N C033 C039 107.5(5)
H03A C033 H03B 108.5
C039 C033 H03A 110.2
C039 C033 H03B 110.2
C030 C034 H03H 109.5
C030 C034 H03I 109.5
C030 C034 H03J 109.5
H03H C034 H03I 109.5
H03H C034 H03J 109.5
H03I C034 H03J 109.5
C033 C039 H03C 109.5
C033 C039 H03D 109.5
C033 C039 H03E 109.5
H03C C039 H03D 109.5
H03C C039 H03E 109.5
H03D C039 H03E 109.5
H1A C1 H1B 109.5
H1A C1 H1C 109.5
H1B C1 H1C 109.5
C9 C1 H1A 109.5
C9 C1 H1B 109.5
C9 C1 H1C 109.5
O00N C9 C1 104.5(6)
O00N C9 H9A 110.9
O00N C9 H9B 110.9
C1 C9 H9A 110.9
C1 C9 H9B 110.9
H9A C9 H9B 108.9

loop_
_geom_bond_atom_site_label_1
_geom_bond_atom_site_label_2
_geom_bond_distance
Ru01 N00C 2.1144(14)
Ru01 N00I 2.0500(14)
Ru01 N00K 2.0563(13)
Ru01 N00L 2.0441(13)
Ru01 N00P 2.0745(14)
Ru01 C01F 2.0313(16)
Ru02 N00G 2.1214(14)
Ru02 N00H 2.0453(15)
Ru02 N00J 2.0589(13)
Ru02 N00O 2.0345(13)
Ru02 N00Q 2.0721(15)
Ru02 C016 2.0260(16)
P003 F005 1.6068(15)
P003 F006 1.5994(13)
P003 F008 1.5974(15)
P003 F009 1.5939(14)
P003 F00A 1.5946(15)
P003 F00E 1.5882(16)
P004 F007 1.6047(14)
P004 F00V 1.626(6)
P004 F010 1.5931(18)
P004 F01R 1.517(5)
P004 F032 1.547(3)
P004 F11 1.677(3)
P004 F0 1.470(4)
P004 F11A 1.484(9)
P004 F01S 1.721(4)
P004 F00W 1.705(9)
O00B C02N 1.331(2)
O00B C02T 1.452(2)
N00C C00Z 1.359(2)
N00C C01I 1.348(2)
O00D C01U 1.209(2)
O00F C02F 1.332(3)
O00F C030 1.458(2)
N00G C00X 1.359(2)
N00G C01W 1.346(2)
N00H C012 1.365(2)
N00H C01Z 1.344(2)
N00I C018 1.364(2)
N00I C026 1.354(2)
N00J C00W 1.360(2)
N00J C014 1.352(2)
N00K C00Y 1.362(2)
N00K C01G 1.347(2)
N00L C017 1.363(2)
N00L C01N 1.349(2)
O00M C02D 1.337(2)
O00M C02U 1.452(2)
O00N C01U 1.326(2)
O00N C033 1.486(7)
O00N C9 1.461(10)
N00O C011 1.358(2)
N00O C02O 1.341(2)
N00P C019 1.375(2)
N00P C027 1.356(2)
N00Q C01S 1.351(2)
N00Q C025 1.371(2)
O00R C02N 1.207(2)
O00S C02D 1.209(2)
O00T C01Y 1.211(2)
O00U C02F 1.203(2)
C00W C00X 1.472(2)
C00W C013 1.393(2)
C00X C01A 1.389(2)
C00Y C00Z 1.467(2)
C00Y C01B 1.390(2)
C00Z C01J 1.388(2)
C011 C012 1.465(3)
C011 C01C 1.393(2)
C012 C02P 1.388(3)
C013 H013 0.9500
C013 C01H 1.387(3)
C014 H014 0.9500
C014 C01L 1.382(2)
C015 C016 1.413(2)
C015 C025 1.468(2)
C015 C028 1.403(2)
C016 C023 1.400(2)
C017 C018 1.463(2)
C017 C01E 1.390(2)
C018 C01Q 1.393(2)
C019 C01M 1.469(2)
C019 C01T 1.392(2)
C01A H01A 0.9500
C01A C01P 1.380(3)
C01B H01B 0.9500
C01B C02L 1.380(3)
C01C H01C 0.9500
C01C C02R 1.379(3)
C01D C01O 1.391(2)
C01D C022 1.396(3)
C01D C02D 1.491(3)
C01E H01E 0.9500
C01E C02K 1.384(3)
C01F C01M 1.408(2)
C01F C01O 1.398(2)
C01G H01G 0.9500
C01G C02G 1.387(3)
C01H H01H 0.9500
C01H C01L 1.383(3)
C01I H01I 0.9500
C01I C01K 1.379(3)
C01J H01J 0.9500
C01J C02C 1.383(3)
C01K H01K 0.9500
C01K C02C 1.384(3)
C01L H01L 0.9500
C01M C02B 1.400(2)
C01N H01N 0.9500
C01N C01V 1.381(2)
C01O H01O 0.9500
C01P H01P 0.9500
C01P C029 1.386(3)
C01Q H01Q 0.9500
C01Q C021 1.378(3)
C01S H01S 0.9500
C01S C01X 1.387(2)
C01T H01T 0.9500
C01T C02I 1.382(3)
C01U C02A 1.492(3)
C01V H01V 0.9500
C01V C02K 1.384(3)
C01W H01W 0.9500
C01W C029 1.380(3)
C01X C02E 1.389(3)
C01X C02N 1.488(3)
C01Y C02Q 1.494(3)
C01Y C02S 1.487(3)
C01Z H01Z 0.9500
C01Z C02M 1.376(3)
C020 C023 1.393(2)
C020 C024 1.396(3)
C020 C02F 1.491(3)
C021 H021 0.9500
C021 C02J 1.389(3)
C022 H022 0.9500
C022 C02B 1.380(3)
C023 H023 0.9500
C024 H024 0.9500
C024 C028 1.378(3)
C025 C02H 1.398(3)
C026 H026 0.9500
C026 C02J 1.378(3)
C027 H027 0.9500
C027 C02A 1.388(2)
C028 H028 0.9500
C029 H029 0.9500
C02A C02I 1.390(3)
C02B H02B 0.9500
C02C H02C 0.9500
C02E H02M 0.9500
C02E C02H 1.380(3)
C02G H02G 0.9500
C02G C02L 1.381(3)
C02H H02N 0.9500
C02I H02I 0.9500
C02J H02J 0.9500
C02K H02K 0.9500
C02L H02L 0.9500
C02M H02O 0.9500
C02M C02W 1.385(3)
C02O H02P 0.9500
C02O C02V 1.376(3)
C02P H02Q 0.9500
C02P C02W 1.384(3)
C02Q H02Z 0.9800
C02Q H 0.9800
C02Q HA 0.9800
C02R H02R 0.9500
C02R C02V 1.378(3)
C02S H02 0.9800
C02S HB 0.9800
C02S HC 0.9800
C02T H02S 0.9900
C02T H02T 0.9900
C02T C02Y 1.506(3)
C02U H02A 0.9900
C02U H02D 0.9900
C02U C02Z 1.502(3)
C02V H02V 0.9500
C02W H02W 0.9500
C02Y H02U 0.9800
C02Y H02X 0.9800
C02Y H02Y 0.9800
C02Z H02E 0.9800
C02Z H02F 0.9800
C02Z H02H 0.9800
C030 H03F 0.9900
C030 H03G 0.9900
C030 C034 1.483(4)
C033 H03A 0.9900
C033 H03B 0.9900
C033 C039 1.500(8)
C034 H03H 0.9800
C034 H03I 0.9800
C034 H03J 0.9800
C039 H03C 0.9800
C039 H03D 0.9800
C039 H03E 0.9800
C1 H1A 0.9800
C1 H1B 0.9800
C1 H1C 0.9800
C1 C9 1.463(9)
C9 H9A 0.9900
C9 H9B 0.9900

loop_
_geom_torsion_atom_site_label_1
_geom_torsion_atom_site_label_2
_geom_torsion_atom_site_label_3
_geom_torsion_atom_site_label_4
_geom_torsion
Ru01 N00C C00Z C00Y -4.90(18)
Ru01 N00C C00Z C01J 173.57(14)
Ru01 N00C C01I C01K -172.07(14)
Ru01 N00I C018 C017 -6.08(18)
Ru01 N00I C018 C01Q 176.75(13)
Ru01 N00I C026 C02J -177.02(15)
Ru01 N00K C00Y C00Z 2.89(18)
Ru01 N00K C00Y C01B -176.44(13)
Ru01 N00K C01G C02G 177.70(15)
Ru01 N00L C017 C018 10.19(18)
Ru01 N00L C017 C01E -171.72(13)
Ru01 N00L C01N C01V 172.69(15)
Ru01 N00P C019 C01M 6.18(19)
Ru01 N00P C019 C01T -173.83(14)
Ru01 N00P C027 C02A 172.55(12)
Ru01 C01F C01M C019 -1.15(19)
Ru01 C01F C01M C02B 179.33(14)
Ru01 C01F C01O C01D -179.96(13)
Ru02 N00G C00X C00W -8.57(18)
Ru02 N00G C00X C01A 171.82(13)
Ru02 N00G C01W C029 -171.98(14)
Ru02 N00H C012 C011 -5.78(19)
Ru02 N00H C012 C02P 172.48(16)
Ru02 N00H C01Z C02M -171.88(17)
Ru02 N00J C00W C00X 7.14(18)
Ru02 N00J C00W C013 -173.73(13)
Ru02 N00J C014 C01L 174.38(14)
Ru02 N00O C011 C012 3.07(19)
Ru02 N00O C011 C01C -176.94(13)
Ru02 N00O C02O C02V 175.80(19)
Ru02 N00Q C01S C01X 179.41(12)
Ru02 N00Q C025 C015 -1.07(18)
Ru02 N00Q C025 C02H 178.71(14)
Ru02 C016 C023 C020 174.52(13)
N00C C00Z C01J C02C -0.9(3)
N00C C01I C01K C02C -0.2(3)
O00D C01U C02A C027 -171.76(18)
O00D C01U C02A C02I 9.1(3)
N00G C00X C01A C01P 1.5(3)
N00G C01W C029 C01P 0.5(3)
N00H C012 C02P C02W 0.5(3)
N00H C01Z C02M C02W -0.1(4)
N00I C018 C01Q C021 0.7(3)
N00I C026 C02J C021 0.5(3)
N00J C00W C00X N00G 1.2(2)
N00J C00W C00X C01A -179.25(16)
N00J C00W C013 C01H -1.3(3)
N00J C014 C01L C01H -0.8(3)
N00K C00Y C00Z N00C 1.4(2)
N00K C00Y C00Z C01J -177.01(16)
N00K C00Y C01B C02L -1.6(3)
N00K C01G C02G C02L -1.2(3)
N00L C017 C018 N00I -2.7(2)
N00L C017 C018 C01Q 174.42(16)
N00L C017 C01E C02K -2.3(3)
N00L C01N C01V C02K -0.6(3)
O00N C01U C02A C027 9.4(3)
O00N C01U C02A C02I -169.75(17)
N00O C011 C012 N00H 1.8(2)
N00O C011 C012 C02P -176.41(18)
N00O C011 C01C C02R 0.7(3)
N00O C02O C02V C02R 1.1(4)
N00P C019 C01M C01F -3.3(2)
N00P C019 C01M C02B 176.20(16)
N00P C019 C01T C02I 0.5(3)
N00P C027 C02A C01U -178.41(16)
N00P C027 C02A C02I 0.7(3)
N00Q C01S C01X C02E 1.6(3)
N00Q C01S C01X C02N -179.58(15)
N00Q C025 C02H C02E 2.1(3)
C00W N00J C014 C01L -1.1(3)
C00W C00X C01A C01P -178.09(17)
C00W C013 C01H C01L -0.8(3)
C00X N00G C01W C029 0.9(3)
C00X C00W C013 C01H 177.78(16)
C00X C01A C01P C029 -0.1(3)
C00Y N00K C01G C02G -0.6(3)
C00Y C00Z C01J C02C 177.40(18)
C00Y C01B C02L C02G -0.2(3)
C00Z N00C C01I C01K -0.5(3)
C00Z C00Y C01B C02L 179.10(16)
C00Z C01J C02C C01K 0.2(3)
C011 N00O C02O C02V -1.7(3)
C011 C012 C02P C02W 178.6(2)
C011 C01C C02R C02V -1.2(3)
C012 N00H C01Z C02M 0.8(3)
C012 C011 C01C C02R -179.32(18)
C012 C02P C02W C02M 0.3(4)
C013 C00W C00X N00G -177.96(15)
C013 C00W C00X C01A 1.6(3)
C013 C01H C01L C014 1.8(3)
C014 N00J C00W C00X -176.93(15)
C014 N00J C00W C013 2.2(2)
C015 C016 C023 C020 0.0(2)
C015 C025 C02H C02E -178.13(18)
C016 C015 C025 N00Q -2.3(2)
C016 C015 C025 C02H 177.98(17)
C016 C015 C028 C024 0.1(3)
C017 N00L C01N C01V -2.3(3)
C017 C018 C01Q C021 -176.17(18)
C017 C01E C02K C01V -0.7(3)
C018 N00I C026 C02J 0.0(3)
C018 C017 C01E C02K 175.56(18)
C018 C01Q C021 C02J -0.3(3)
C019 N00P C027 C02A -0.9(2)
C019 C01M C02B C022 -178.66(17)
C019 C01T C02I C02A -0.7(3)
C01A C01P C029 C01W -0.9(3)
C01B C00Y C00Z N00C -179.26(15)
C01B C00Y C00Z C01J 2.3(3)
C01C C011 C012 N00H -178.19(16)
C01C C011 C012 C02P 3.6(3)
C01C C02R C02V C02O 0.4(4)
C01D C022 C02B C01M 0.4(3)
C01E C017 C018 N00I 179.29(16)
C01E C017 C018 C01Q -3.6(3)
C01F C01M C02B C022 0.8(3)
C01G N00K C00Y C00Z -178.70(15)
C01G N00K C00Y C01B 2.0(2)
C01G C02G C02L C01B 1.5(3)
C01I N00C C00Z C00Y -177.43(14)
C01I N00C C00Z C01J 1.0(2)
C01I C01K C02C C01J 0.3(3)
C01M C019 C01T C02I -179.53(18)
C01M C01F C01O C01D 1.0(2)
C01N N00L C017 C018 -174.25(15)
C01N N00L C017 C01E 3.8(2)
C01N C01V C02K C01E 2.2(3)
C01O C01D C022 C02B -0.9(3)
C01O C01D C02D O00M 4.6(2)
C01O C01D C02D O00S -175.19(18)
C01O C01F C01M C019 178.03(15)
C01O C01F C01M C02B -1.5(2)
C01Q C021 C02J C026 -0.3(3)
C01S N00Q C025 C015 178.78(14)
C01S N00Q C025 C02H -1.4(2)
C01S C01X C02E C02H -0.9(3)
C01S C01X C02N O00B 6.4(2)
C01S C01X C02N O00R -173.49(18)
C01T C019 C01M C01F 176.69(17)
C01T C019 C01M C02B -3.8(3)
C01U O00N C033 C039 172.8(3)
C01U O00N C9 C1 88.5(6)
C01U C02A C02I C01T 179.24(18)
C01W N00G C00X C00W 177.72(15)
C01W N00G C00X C01A -1.9(2)
C01X C02E C02H C025 -0.9(3)
C01Z N00H C012 C011 -179.25(16)
C01Z N00H C012 C02P -1.0(3)
C01Z C02M C02W C02P -0.5(4)
C020 C024 C028 C015 -0.2(3)
C022 C01D C01O C01F 0.2(3)
C022 C01D C02D O00M -176.28(16)
C022 C01D C02D O00S 4.0(3)
C023 C020 C024 C028 0.3(3)
C023 C020 C02F O00F -2.8(2)
C023 C020 C02F O00U 177.3(2)
C024 C020 C023 C016 -0.1(3)
C024 C020 C02F O00F 178.50(16)
C024 C020 C02F O00U -1.4(3)
C025 N00Q C01S C01X -0.4(2)
C025 C015 C016 Ru02 4.60(18)
C025 C015 C016 C023 179.87(14)
C025 C015 C028 C024 -179.71(17)
C026 N00I C018 C017 176.62(15)
C026 N00I C018 C01Q -0.5(2)
C027 N00P C019 C01M -179.70(14)
C027 N00P C019 C01T 0.3(2)
C027 C02A C02I C01T 0.1(3)
C028 C015 C016 Ru02 -175.21(13)
C028 C015 C016 C023 0.1(2)
C028 C015 C025 N00Q 177.56(15)
C028 C015 C025 C02H -2.2(3)
C02D O00M C02U C02Z 176.26(17)
C02D C01D C01O C01F 179.32(16)
C02D C01D C022 C02B 179.93(17)
C02E C01X C02N O00B -174.79(17)
C02E C01X C02N O00R 5.3(3)
C02F O00F C030 C034 -179.92(18)
C02F C020 C023 C016 -178.75(16)
C02F C020 C024 C028 178.93(17)
C02N O00B C02T C02Y 171.44(18)
C02N C01X C02E C02H -179.72(18)
C02O N00O C011 C012 -179.25(17)
C02O N00O C011 C01C 0.7(3)
C02T O00B C02N O00R 6.9(3)
C02T O00B C02N C01X -173.00(15)
C02U O00M C02D O00S 0.5(3)
C02U O00M C02D C01D -179.22(15)
C030 O00F C02F O00U -0.1(3)
C030 O00F C02F C020 -179.99(16)
C033 O00N C01U O00D 12.7(4)
C033 O00N C01U C02A -168.5(2)
C9 O00N C01U O00D -7.6(4)
C9 O00N C01U C02A 171.2(3)
